data_2023153
loop_
_publ_author_name
'Kumagai, Hitoshi'
'Kawata, Satoshi'
'Ogihara, Nobuhiro'

_publ_section_title
;
 Crystal structures of 1,1'-bis-(carb-oxy-meth-yl)-4,4'-bipyridinium
 derivatives.
;
_journal_coeditor_code JP2007
_journal_issue 'Pt 7'
_journal_name_full 'Acta crystallographica. Section E, Crystallographic communications'
_journal_page_first 695
_journal_page_last 698
_journal_paper_doi 10.1107/S2056989024005127
_journal_volume 80
_journal_year 2024
_chemical_formula_iupac 'C14 H20 N2 O8'
_chemical_formula_moiety 'C14 H20 N2 O8'
_chemical_formula_sum 'C14 H20 N2 O8'
_chemical_formula_weight 344.32
_chemical_name_systematic
;
1,1'-Bis(carboxylatomethyl)-4,4'-bipyridine-1,1'-diium
;
_space_group_crystal_system monoclinic
_space_group_IT_number 14
_space_group_name_Hall '-P 2yn'
_space_group_name_H-M_alt 'P 1 21/n 1'
_atom_sites_solution_hydrogens geom
_atom_sites_solution_primary direct
_atom_sites_solution_secondary difmap
_cell_angle_alpha 90.0000
_cell_angle_beta 99.4832(14)
_cell_angle_gamma 90.0000
_cell_formula_units_Z 2
_cell_length_a 6.2521(2)
_cell_length_b 11.4122(4)
_cell_length_c 11.1413(4)
_cell_measurement_reflns_used 7055
_cell_measurement_temperature 296
_cell_measurement_theta_max 27.48
_cell_measurement_theta_min 3.31
_cell_volume 784.07(5)
_computing_cell_refinement
;
RAPID-AUTO (Rigaku, 1995)
;
_computing_data_collection
;
RAPID-AUTO (Rigaku, 1995)
;
_computing_data_reduction
;
RAPID-AUTO (Rigaku, 1995)
;
_computing_molecular_graphics
;
CrystalStructure 4.3 (Rigaku, 2019)
;
_computing_publication_material
;
CrystalStructure 4.3 (Rigaku, 2019)
;
_computing_structure_refinement
;
<i>SHELXL2018/3</i> (Sheldrick, 2015)
;
_computing_structure_solution
;
Superflip (Palatinus & Chapuis, 2007)
;
_diffrn_ambient_temperature 296
_diffrn_detector_area_resol_mean 10.000
_diffrn_measured_fraction_theta_full 0.999
_diffrn_measured_fraction_theta_max 0.997
_diffrn_measurement_device_type 'Rigaku R-AXIS RAPID'
_diffrn_measurement_method \w
_diffrn_radiation_type 'Mo K\a'
_diffrn_radiation_wavelength 0.71075
_diffrn_reflns_av_R_equivalents 0.0221
_diffrn_reflns_av_unetI/netI 0.0231
_diffrn_reflns_limit_h_max 7
_diffrn_reflns_limit_h_min -8
_diffrn_reflns_limit_k_max 14
_diffrn_reflns_limit_k_min -14
_diffrn_reflns_limit_l_max 14
_diffrn_reflns_limit_l_min -14
_diffrn_reflns_number 7476
_diffrn_reflns_theta_full 25.242
_diffrn_reflns_theta_max 27.482
_diffrn_reflns_theta_min 3.512
_diffrn_standards_number 0
_exptl_absorpt_coefficient_mu 0.120
_exptl_absorpt_correction_T_max 0.951
_exptl_absorpt_correction_T_min 0.788
_exptl_absorpt_correction_type multi-scan
_exptl_absorpt_process_details
;
(ABSCOR; Rigaku, 1995)
;
_exptl_crystal_colour yellow
_exptl_crystal_density_diffrn 1.458
_exptl_crystal_density_method 'not measured'
_exptl_crystal_description block
_exptl_crystal_F_000 364.00
_exptl_crystal_size_max 0.480
_exptl_crystal_size_mid 0.460
_exptl_crystal_size_min 0.420
_refine_diff_density_max 0.40
_refine_diff_density_min -0.28
_refine_ls_extinction_method none
_refine_ls_goodness_of_fit_ref 1.110
_refine_ls_hydrogen_treatment mixed
_refine_ls_number_parameters 125
_refine_ls_number_reflns 1793
_refine_ls_number_restraints 0
_refine_ls_R_factor_all 0.0494
_refine_ls_R_factor_gt 0.0479
_refine_ls_shift/su_max 0.000
_refine_ls_structure_factor_coef Fsqd
_refine_ls_weighting_details 'w = 1/[\s^2^(Fo^2^)+(0.0813P)^2^+0.1761P] where P=(Fo^2^+2Fc^2^)/3'
_refine_ls_weighting_scheme calc
_refine_ls_wR_factor_gt 0.1211
_refine_ls_wR_factor_ref 0.1227
_reflns_number_gt 1678
_reflns_number_total 1793
_reflns_threshold_expression F^2^>2.0\s(F^2^)
_cod_data_source_file jp2007.cif
_cod_data_source_block bcbpy
_cod_depositor_comments 'Adding full bibliography for 2023152--2023153.cif.'
_cod_database_code 2023153

loop_
_space_group_symop_id
_space_group_symop_operation_xyz
1 +X,+Y,+Z
2 1/2-X,1/2+Y,1/2-Z
3 -X,-Y,-Z
4 -1/2+X,-1/2-Y,-1/2+Z

loop_
_atom_site_type_symbol
_atom_site_label
_atom_site_fract_x
_atom_site_fract_y
_atom_site_fract_z
_atom_site_U_iso_or_equiv
_atom_site_adp_type
_atom_site_calc_flag
_atom_site_occupancy
_atom_site_disorder_assembly
_atom_site_disorder_group
O O1 0.51613(14) 0.68508(8) 0.03041(7) 0.0252(2) Uani d 1 . .
O O2 0.48570(13) 0.70887(7) 0.22699(7) 0.0228(2) Uani d 1 . .
O O3 0.80684(15) 0.87902(8) 0.29910(8) 0.0270(2) Uani d 1 . .
O O4 0.41417(14) 0.74797(8) 0.46745(8) 0.0277(2) Uani d 1 . .
N N1 0.17838(14) 0.54278(8) 0.22070(8) 0.0176(2) Uani d 1 . .
C C7 0.28870(17) 0.46929(10) 0.30354(10) 0.0207(3) Uani d 1 . .
H H7 0.411238 0.430906 0.286205 0.025 Uiso calc 1 . .
C C6 0.22108(18) 0.45072(9) 0.41363(10) 0.0204(3) Uani d 1 . .
H H6 0.297168 0.399296 0.469856 0.025 Uiso calc 1 . .
C C5 0.03839(16) 0.50899(9) 0.44103(9) 0.0165(3) Uani d 1 . .
C C4 -0.07103(17) 0.58473(10) 0.35318(9) 0.0194(3) Uani d 1 . .
H H4 -0.193261 0.624817 0.368421 0.023 Uiso calc 1 . .
C C3 0.00173(17) 0.60021(10) 0.24390(10) 0.0199(3) Uani d 1 . .
H H3 -0.071887 0.650736 0.185822 0.024 Uiso calc 1 . .
C C2 0.26195(17) 0.56648(10) 0.10675(9) 0.0195(3) Uani d 1 . .
H H2A 0.143316 0.591106 0.044479 0.023 Uiso calc 1 . .
H H2B 0.322475 0.495057 0.079110 0.023 Uiso calc 1 . .
C C1 0.43789(17) 0.66260(9) 0.12460(9) 0.0183(2) Uani d 1 . .
H H9 0.709(3) 0.8291(18) 0.2700(17) 0.041(5) Uiso d 1 . .
H H8 0.860(3) 0.8538(18) 0.369(2) 0.049(5) Uiso d 1 . .
H H10 0.400(3) 0.7365(16) 0.387(2) 0.041(5) Uiso d 1 . .
H H11 0.285(3) 0.7551(15) 0.4820(18) 0.043(5) Uiso d 1 . .

loop_
_atom_site_aniso_label
_atom_site_aniso_U_11
_atom_site_aniso_U_22
_atom_site_aniso_U_33
_atom_site_aniso_U_12
_atom_site_aniso_U_13
_atom_site_aniso_U_23
O1 0.0241(4) 0.0337(5) 0.0190(4) -0.0043(3) 0.0071(3) 0.0034(3)
O2 0.0228(4) 0.0264(4) 0.0193(4) -0.0036(3) 0.0037(3) -0.0010(3)
O3 0.0265(5) 0.0282(5) 0.0259(5) -0.0060(3) 0.0033(3) 0.0055(3)
O4 0.0210(5) 0.0380(5) 0.0241(5) 0.0000(3) 0.0041(3) -0.0065(4)
N1 0.0185(5) 0.0185(4) 0.0162(4) -0.0025(3) 0.0045(3) 0.0000(3)
C7 0.0206(5) 0.0204(5) 0.0221(5) 0.0028(4) 0.0067(4) 0.0023(4)
C6 0.0215(5) 0.0198(5) 0.0209(5) 0.0032(4) 0.0059(4) 0.0039(4)
C5 0.0173(5) 0.0155(5) 0.0171(5) -0.0023(4) 0.0037(4) -0.0004(4)
C4 0.0180(5) 0.0212(5) 0.0193(5) 0.0016(4) 0.0045(4) 0.0013(4)
C3 0.0191(5) 0.0219(5) 0.0186(5) 0.0016(4) 0.0029(4) 0.0025(4)
C2 0.0214(5) 0.0230(5) 0.0151(5) -0.0017(4) 0.0058(4) -0.0003(4)
C1 0.0162(5) 0.0209(5) 0.0182(5) 0.0013(4) 0.0035(4) 0.0026(4)

loop_
_atom_type_symbol
_atom_type_description
_atom_type_scat_dispersion_real
_atom_type_scat_dispersion_imag
_atom_type_scat_source
C C 0.0033 0.0016
;
International Tables for Crystallography
(Vol. C, Tables 4.2.6.8 and 6.1.1.4)
;
H H 0.0000 0.0000
;
International Tables for Crystallography
(Vol. C, Table 6.1.1.4)
;
N N 0.0061 0.0033
;
International Tables for Crystallography
(Vol. C, Tables 4.2.6.8 and 6.1.1.4)
;
O O 0.0106 0.0060
;
International Tables for Crystallography
(Vol. C, Tables 4.2.6.8 and 6.1.1.4)
;

loop_
_geom_angle_atom_site_label_1
_geom_angle_atom_site_label_2
_geom_angle_atom_site_label_3
_geom_angle_site_symmetry_1
_geom_angle_site_symmetry_3
_geom_angle
_geom_angle_publ_flag
H9 O3 H8 . . 105.7(19) ?
H10 O4 H11 . . 105.3(18) ?
C3 N1 C7 . . 120.97(9) ?
C3 N1 C2 . . 119.62(9) ?
C7 N1 C2 . . 119.27(9) ?
N1 C7 C6 . . 120.47(10) ?
N1 C7 H7 . . 119.8 ?
C6 C7 H7 . . 119.8 ?
C7 C6 C5 . . 120.17(10) ?
C7 C6 H6 . . 119.9 ?
C5 C6 H6 . . 119.9 ?
C4 C5 C6 . . 117.68(9) ?
C4 C5 C5 . 3_566 120.85(11) ?
C6 C5 C5 . 3_566 121.47(12) ?
C3 C4 C5 . . 120.19(10) ?
C3 C4 H4 . . 119.9 ?
C5 C4 H4 . . 119.9 ?
N1 C3 C4 . . 120.51(10) ?
N1 C3 H3 . . 119.7 ?
C4 C3 H3 . . 119.7 ?
N1 C2 C1 . . 111.44(8) ?
N1 C2 H2A . . 109.3 ?
C1 C2 H2A . . 109.3 ?
N1 C2 H2B . . 109.3 ?
C1 C2 H2B . . 109.3 ?
H2A C2 H2B . . 108.0 ?
O2 C1 O1 . . 127.60(10) ?
O2 C1 C2 . . 118.49(9) ?
O1 C1 C2 . . 113.91(9) ?

loop_
_geom_bond_atom_site_label_1
_geom_bond_atom_site_label_2
_geom_bond_site_symmetry_2
_geom_bond_distance
_geom_bond_publ_flag
O1 C1 . 1.2553(13) ?
O2 C1 . 1.2479(14) ?
O3 H9 . 0.86(2) ?
O3 H8 . 0.85(2) ?
O4 H10 . 0.89(2) ?
O4 H11 . 0.85(2) ?
N1 C3 . 1.3454(14) ?
N1 C7 . 1.3495(15) ?
N1 C2 . 1.4753(13) ?
C7 C6 . 1.3780(14) ?
C7 H7 . 0.9300 ?
C6 C5 . 1.3982(14) ?
C6 H6 . 0.9300 ?
C5 C4 . 1.3973(15) ?
C5 C5 3_566 1.4856(19) ?
C4 C3 . 1.3794(14) ?
C4 H4 . 0.9300 ?
C3 H3 . 0.9300 ?
C2 C1 . 1.5429(15) ?
C2 H2A . 0.9700 ?
C2 H2B . 0.9700 ?

loop_
_geom_hbond_atom_site_label_D
_geom_hbond_atom_site_label_H
_geom_hbond_atom_site_label_A
_geom_hbond_site_symmetry_D
_geom_hbond_site_symmetry_H
_geom_hbond_site_symmetry_A
_geom_hbond_distance_DH
_geom_hbond_distance_HA
_geom_hbond_distance_DA
_geom_hbond_angle_DHA
_geom_hbond_publ_flag
O3 H9 O2 . . . 0.859(19) 1.96(2) 2.8135(12) 172.1(19) yes
O3 H8 O1 . . 4_676 0.85(2) 1.95(2) 2.7888(11) 171(2) yes
O4 H10 O2 . . . 0.89(2) 1.97(2) 2.8233(12) 158.9(18) yes
O4 H11 O1 . . 4_576 0.85(2) 1.97(2) 2.8007(13) 164.1(17) yes

loop_
_geom_torsion_atom_site_label_1
_geom_torsion_atom_site_label_2
_geom_torsion_atom_site_label_3
_geom_torsion_atom_site_label_4
_geom_torsion_site_symmetry_1
_geom_torsion_site_symmetry_2
_geom_torsion_site_symmetry_3
_geom_torsion_site_symmetry_4
_geom_torsion
_geom_torsion_publ_flag
C3 N1 C7 C6 . . . . 0.60(17) ?
C2 N1 C7 C6 . . . . 176.33(10) ?
N1 C7 C6 C5 . . . . -0.68(17) ?
C7 C6 C5 C4 . . . . 0.41(16) ?
C7 C6 C5 C5 . . . 3_566 -179.89(11) ?
C6 C5 C4 C3 . . . . -0.07(16) ?
C5 C5 C4 C3 3_566 . . . -179.76(11) ?
C7 N1 C3 C4 . . . . -0.25(16) ?
C2 N1 C3 C4 . . . . -175.96(10) ?
C5 C4 C3 N1 . . . . -0.02(17) ?
C3 N1 C2 C1 . . . . 92.74(11) ?
C7 N1 C2 C1 . . . . -83.05(12) ?
N1 C2 C1 O2 . . . . -1.12(14) ?
N1 C2 C1 O1 . . . . 179.23(9) ?
